data_2236691
loop_
_publ_author_name
'Kargar, Hadi'
'Tahir, Muhammad Nawaz'

_publ_section_title
;
 Dioxido{4,4',6,6'-tetrabromo-2,2'-[2,2-dimethylpropane-1,3-diylbis(nitrilomethanylylidene)]diphenolato}molybdenum(VI)
;
_journal_coeditor_code WM2668
_journal_issue 10
_journal_name_full 'Acta Crystallographica Section E'
_journal_page_first m1297
_journal_page_last m1298
_journal_paper_doi 10.1107/S1600536812039785
_journal_volume 68
_journal_year 2012
_chemical_formula_iupac '[Mo (C19 H16 Br4 N2 O2) O2]'
_chemical_formula_moiety 'C19 H16 Br4 Mo N2 O4'
_chemical_formula_sum 'C19 H16 Br4 Mo N2 O4'
_chemical_formula_weight 751.92
_chemical_name_systematic
Dioxido{4,4',6,6'-tetrabromo-2,2'-[2,2-dimethylpropane-1,3-diylbis(nitrilomethanylylidene)]diphenolato}molybdenum(VI)
_space_group_IT_number 14
_symmetry_cell_setting monoclinic
_symmetry_space_group_name_Hall '-P 2ybc'
_symmetry_space_group_name_H-M 'P 1 21/c 1'
_atom_sites_solution_hydrogens geom
_atom_sites_solution_primary direct
_atom_sites_solution_secondary difmap
_audit_creation_method SHELXL97
_cell_angle_alpha 90.00
_cell_angle_beta 101.702(3)
_cell_angle_gamma 90.00
_cell_formula_units_Z 8
_cell_length_a 13.1915(6)
_cell_length_b 15.7890(8)
_cell_length_c 22.2514(13)
_cell_measurement_reflns_used 3245
_cell_measurement_temperature 296(2)
_cell_measurement_theta_max 28.43
_cell_measurement_theta_min 2.56
_cell_volume 4538.2(4)
_computing_cell_refinement 'SAINT (Bruker, 2005)'
_computing_data_collection 'APEX2 (Bruker, 2005)'
_computing_data_reduction 'SAINT (Bruker, 2005)'
_computing_molecular_graphics 'SHELXTL (Sheldrick, 2008)'
_computing_publication_material
;
publCIF (Westrip, 2010) and PLATON (Spek, 2009)
;
_computing_structure_refinement 'SHELXTL (Sheldrick, 2008)'
_computing_structure_solution 'SHELXTL (Sheldrick, 2008)'
_diffrn_ambient_temperature 296(2)
_diffrn_measured_fraction_theta_full 0.989
_diffrn_measured_fraction_theta_max 0.989
_diffrn_measurement_device_type 'Bruker SMART APEXII CCD'
_diffrn_measurement_method '\f and \w'
_diffrn_radiation_monochromator graphite
_diffrn_radiation_source 'fine-focus sealed tube'
_diffrn_radiation_type MoK\a
_diffrn_radiation_wavelength 0.71073
_diffrn_reflns_av_R_equivalents 0.0608
_diffrn_reflns_av_sigmaI/netI 0.0799
_diffrn_reflns_limit_h_max 16
_diffrn_reflns_limit_h_min -17
_diffrn_reflns_limit_k_max 21
_diffrn_reflns_limit_k_min -21
_diffrn_reflns_limit_l_max 29
_diffrn_reflns_limit_l_min -26
_diffrn_reflns_number 11292
_diffrn_reflns_theta_full 28.42
_diffrn_reflns_theta_max 28.42
_diffrn_reflns_theta_min 1.58
_diffrn_standards_number 0
_exptl_absorpt_coefficient_mu 7.650
_exptl_absorpt_correction_T_max 0.5150
_exptl_absorpt_correction_T_min 0.2839
_exptl_absorpt_correction_type multi-scan
_exptl_absorpt_process_details '(TWINABS; Bruker, 2005)'
_exptl_crystal_colour dark-yellow
_exptl_crystal_density_diffrn 2.201
_exptl_crystal_density_method 'not measured'
_exptl_crystal_description block
_exptl_crystal_F_000 2864
_exptl_crystal_size_max 0.22
_exptl_crystal_size_mid 0.12
_exptl_crystal_size_min 0.10
_refine_diff_density_max 1.283
_refine_diff_density_min -1.114
_refine_ls_extinction_method none
_refine_ls_goodness_of_fit_ref 1.013
_refine_ls_hydrogen_treatment constr
_refine_ls_matrix_type full
_refine_ls_number_parameters 546
_refine_ls_number_reflns 11292
_refine_ls_number_restraints 0
_refine_ls_restrained_S_all 1.013
_refine_ls_R_factor_all 0.1197
_refine_ls_R_factor_gt 0.0483
_refine_ls_shift/su_max 0.001
_refine_ls_shift/su_mean 0.000
_refine_ls_structure_factor_coef Fsqd
_refine_ls_weighting_details 'calc w = 1/[\s^2^(Fo^2^)+(0.0281P)^2^+6.3956P] where P=(Fo^2^+2Fc^2^)/3'
_refine_ls_weighting_scheme calc
_refine_ls_wR_factor_gt 0.0843
_refine_ls_wR_factor_ref 0.1011
_reflns_number_gt 6212
_reflns_number_total 11292
_reflns_threshold_expression I>2\s(I)
_cod_data_source_file wm2668.cif
_cod_data_source_block I
_cod_original_sg_symbol_H-M 'P 21/c'
_cod_database_code 2236691
_cod_database_fobs_code 2236691

loop_
_symmetry_equiv_pos_as_xyz
'x, y, z'
'-x, y+1/2, -z+1/2'
'-x, -y, -z'
'x, -y-1/2, z-1/2'

loop_
_atom_site_type_symbol
_atom_site_label
_atom_site_fract_x
_atom_site_fract_y
_atom_site_fract_z
_atom_site_U_iso_or_equiv
_atom_site_adp_type
_atom_site_calc_flag
_atom_site_refinement_flags
_atom_site_occupancy
_atom_site_symmetry_multiplicity
Mo Mo1 0.80014(4) 0.41601(3) 0.37294(2) 0.03426(13) Uani d . 1 1
Br Br1 0.69649(5) 0.65616(4) 0.23848(3) 0.05079(18) Uani d . 1 1
Br Br2 0.61510(6) 0.83218(4) 0.44390(3) 0.0634(2) Uani d . 1 1
Br Br3 0.62244(6) 0.47603(6) 0.03994(3) 0.0773(3) Uani d . 1 1
Br Br4 0.97307(5) 0.51887(5) 0.22847(3) 0.05783(19) Uani d . 1 1
O O1 0.7060(3) 0.5093(2) 0.32457(16) 0.0344(9) Uani d . 1 1
O O2 0.8499(3) 0.4083(2) 0.29679(16) 0.0362(9) Uani d . 1 1
O O3 0.8767(3) 0.4894(3) 0.41598(17) 0.0484(11) Uani d . 1 1
O O4 0.8398(3) 0.3227(3) 0.40775(18) 0.0506(11) Uani d . 1 1
N N1 0.6810(3) 0.4269(3) 0.42559(19) 0.0358(11) Uani d . 1 1
N N2 0.6677(3) 0.3345(3) 0.3147(2) 0.0318(10) Uani d . 1 1
C C1 0.6815(4) 0.5780(4) 0.3506(2) 0.0349(13) Uani d . 1 1
C C2 0.6747(4) 0.6565(4) 0.3198(2) 0.0365(14) Uani d . 1 1
C C3 0.6547(4) 0.7295(4) 0.3464(3) 0.0427(15) Uani d . 1 1
H H3 0.6526 0.7803 0.3250 0.051 Uiso calc R 1 1
C C4 0.6370(5) 0.7287(4) 0.4061(3) 0.0432(15) Uani d . 1 1
C C5 0.6359(5) 0.6547(4) 0.4367(3) 0.0456(15) Uani d . 1 1
H H5 0.6199 0.6544 0.4756 0.055 Uiso calc R 1 1
C C6 0.6587(4) 0.5783(3) 0.4099(3) 0.0363(13) Uani d . 1 1
C C7 0.6439(4) 0.4990(4) 0.4383(3) 0.0411(14) Uani d . 1 1
H H7 0.6043 0.4994 0.4684 0.049 Uiso calc R 1 1
C C8 0.6367(5) 0.3499(4) 0.4466(3) 0.0432(15) Uani d . 1 1
H H8A 0.6004 0.3646 0.4790 0.052 Uiso calc R 1 1
H H8B 0.6922 0.3113 0.4637 0.052 Uiso calc R 1 1
C C9 0.5615(4) 0.3055(3) 0.3947(3) 0.0379(14) Uani d . 1 1
C C10 0.4717(4) 0.3638(4) 0.3669(3) 0.0535(17) Uani d . 1 1
H H10A 0.4978 0.4116 0.3481 0.080 Uiso calc R 1 1
H H10B 0.4378 0.3831 0.3986 0.080 Uiso calc R 1 1
H H10C 0.4233 0.3333 0.3365 0.080 Uiso calc R 1 1
C C11 0.5204(5) 0.2280(4) 0.4240(3) 0.062(2) Uani d . 1 1
H H11A 0.4784 0.1943 0.3926 0.093 Uiso calc R 1 1
H H11B 0.4795 0.2466 0.4526 0.093 Uiso calc R 1 1
H H11C 0.5776 0.1948 0.4452 0.093 Uiso calc R 1 1
C C12 0.6156(4) 0.2712(3) 0.3458(3) 0.0408(14) Uani d . 1 1
H H12A 0.6664 0.2296 0.3646 0.049 Uiso calc R 1 1
H H12B 0.5648 0.2420 0.3151 0.049 Uiso calc R 1 1
C C13 0.6461(4) 0.3373(3) 0.2566(2) 0.0328(13) Uani d . 1 1
H H13 0.5933 0.3022 0.2365 0.039 Uiso calc R 1 1
C C14 0.6976(4) 0.3913(3) 0.2187(2) 0.0322(13) Uani d . 1 1
C C15 0.6479(4) 0.4054(4) 0.1582(2) 0.0383(14) Uani d . 1 1
H H15 0.5836 0.3810 0.1431 0.046 Uiso calc R 1 1
C C16 0.6931(4) 0.4549(4) 0.1211(2) 0.0400(14) Uani d . 1 1
C C17 0.7886(4) 0.4908(4) 0.1418(3) 0.0422(15) Uani d . 1 1
H H17 0.8183 0.5254 0.1162 0.051 Uiso calc R 1 1
C C18 0.8396(4) 0.4747(4) 0.2012(3) 0.0356(13) Uani d . 1 1
C C19 0.7963(4) 0.4249(3) 0.2405(2) 0.0341(13) Uani d . 1 1
Mo Mo2 0.70727(4) 0.13032(3) 0.13118(2) 0.03377(13) Uani d . 1 1
Br Br5 0.52741(5) 0.01796(5) 0.26881(3) 0.0595(2) Uani d . 1 1
Br Br6 0.87859(6) 0.03688(6) 0.45921(3) 0.0780(3) Uani d . 1 1
Br Br7 0.89285(7) -0.28089(5) 0.04907(4) 0.0770(3) Uani d . 1 1
Br Br8 0.79532(5) -0.11866(4) 0.25519(3) 0.05139(18) Uani d . 1 1
O O5 0.6550(3) 0.1341(2) 0.20641(16) 0.0375(9) Uani d . 1 1
O O6 0.7997(3) 0.0337(2) 0.17652(15) 0.0352(9) Uani d . 1 1
O O7 0.6303(3) 0.0596(2) 0.08586(17) 0.0455(10) Uani d . 1 1
O O8 0.6704(3) 0.2251(2) 0.09839(18) 0.0486(11) Uani d . 1 1
N N3 0.8393(3) 0.2063(3) 0.1937(2) 0.0335(11) Uani d . 1 1
N N4 0.8290(3) 0.1228(3) 0.07968(19) 0.0361(11) Uani d . 1 1
C C20 0.7057(4) 0.1136(3) 0.2630(2) 0.0311(13) Uani d . 1 1
C C21 0.6602(4) 0.0609(3) 0.2998(3) 0.0346(13) Uani d . 1 1
C C22 0.7109(4) 0.0386(4) 0.3582(2) 0.0400(14) Uani d . 1 1
H H22 0.6800 0.0021 0.3819 0.048 Uiso calc R 1 1
C C23 0.8070(4) 0.0707(4) 0.3806(3) 0.0424(15) Uani d . 1 1
C C24 0.8533(4) 0.1245(4) 0.3466(3) 0.0395(14) Uani d . 1 1
H H24 0.9178 0.1474 0.3634 0.047 Uiso calc R 1 1
C C25 0.8051(4) 0.1456(3) 0.2871(2) 0.0317(13) Uani d . 1 1
C C26 0.8593(4) 0.2006(3) 0.2517(2) 0.0338(13) Uani d . 1 1
H H26 0.9127 0.2339 0.2731 0.041 Uiso calc R 1 1
C C27 0.8941(4) 0.2716(3) 0.1657(2) 0.0380(14) Uani d . 1 1
H H27A 0.9438 0.2989 0.1980 0.046 Uiso calc R 1 1
H H27B 0.8443 0.3143 0.1475 0.046 Uiso calc R 1 1
C C28 0.9508(4) 0.2407(4) 0.1170(3) 0.0404(14) Uani d . 1 1
C C29 0.9967(5) 0.3206(4) 0.0930(3) 0.0618(19) Uani d . 1 1
H H29A 1.0375 0.3509 0.1268 0.093 Uiso calc R 1 1
H H29B 0.9416 0.3563 0.0723 0.093 Uiso calc R 1 1
H H29C 1.0396 0.3044 0.0649 0.093 Uiso calc R 1 1
C C30 1.0372(4) 0.1792(4) 0.1436(3) 0.0540(17) Uani d . 1 1
H H30A 1.0079 0.1290 0.1575 0.081 Uiso calc R 1 1
H H30B 1.0832 0.2054 0.1774 0.081 Uiso calc R 1 1
H H30C 1.0750 0.1643 0.1125 0.081 Uiso calc R 1 1
C C31 0.8756(5) 0.2013(4) 0.0623(3) 0.0449(15) Uani d . 1 1
H H31A 0.8212 0.2417 0.0466 0.054 Uiso calc R 1 1
H H31B 0.9126 0.1892 0.0297 0.054 Uiso calc R 1 1
C C32 0.8654(4) 0.0517(4) 0.0650(2) 0.0423(15) Uani d . 1 1
H H32 0.9064 0.0530 0.0356 0.051 Uiso calc R 1 1
C C33 0.8481(4) -0.0292(4) 0.0903(3) 0.0391(14) Uani d . 1 1
C C34 0.8719(5) -0.1031(4) 0.0602(3) 0.0480(16) Uani d . 1 1
H H34 0.8906 -0.0999 0.0221 0.058 Uiso calc R 1 1
C C35 0.8670(5) -0.1794(4) 0.0884(3) 0.0478(16) Uani d . 1 1
C C36 0.8449(4) -0.1855(4) 0.1463(3) 0.0442(15) Uani d . 1 1
H H36 0.8439 -0.2382 0.1649 0.053 Uiso calc R 1 1
C C37 0.8244(4) -0.1138(4) 0.1763(3) 0.0376(14) Uani d . 1 1
C C38 0.8211(4) -0.0338(3) 0.1483(2) 0.0328(13) Uani d . 1 1

loop_
_atom_site_aniso_label
_atom_site_aniso_U_11
_atom_site_aniso_U_22
_atom_site_aniso_U_33
_atom_site_aniso_U_12
_atom_site_aniso_U_13
_atom_site_aniso_U_23
Mo1 0.0350(3) 0.0377(3) 0.0285(3) 0.0038(2) 0.0026(2) 0.0013(2)
Br1 0.0725(5) 0.0421(4) 0.0404(4) -0.0014(3) 0.0177(3) 0.0051(3)
Br2 0.0913(6) 0.0364(4) 0.0697(5) 0.0113(4) 0.0332(4) -0.0066(3)
Br3 0.0724(5) 0.1053(7) 0.0456(4) -0.0212(5) -0.0082(4) 0.0336(4)
Br4 0.0410(4) 0.0710(5) 0.0613(5) -0.0173(3) 0.0100(3) -0.0028(4)
O1 0.042(2) 0.029(2) 0.031(2) 0.0061(18) 0.0062(17) 0.0011(17)
O2 0.028(2) 0.046(3) 0.034(2) 0.0075(17) 0.0056(17) 0.0007(18)
O3 0.044(2) 0.062(3) 0.037(2) -0.011(2) 0.0017(18) -0.008(2)
O4 0.052(3) 0.049(3) 0.046(3) 0.014(2) -0.001(2) 0.011(2)
N1 0.048(3) 0.032(3) 0.026(2) 0.001(2) 0.006(2) 0.001(2)
N2 0.038(3) 0.028(3) 0.032(3) 0.002(2) 0.013(2) -0.002(2)
C1 0.036(3) 0.031(3) 0.035(3) 0.002(3) 0.003(3) -0.001(3)
C2 0.045(3) 0.031(3) 0.034(3) 0.002(3) 0.010(3) 0.000(3)
C3 0.044(4) 0.033(4) 0.052(4) 0.003(3) 0.014(3) 0.005(3)
C4 0.053(4) 0.030(4) 0.050(4) 0.004(3) 0.018(3) -0.009(3)
C5 0.057(4) 0.038(4) 0.045(4) 0.001(3) 0.017(3) -0.008(3)
C6 0.043(3) 0.027(3) 0.039(3) 0.002(3) 0.012(3) -0.001(3)
C7 0.054(4) 0.040(4) 0.032(3) -0.002(3) 0.013(3) 0.000(3)
C8 0.057(4) 0.039(4) 0.035(3) -0.002(3) 0.014(3) 0.009(3)
C9 0.048(4) 0.028(3) 0.040(3) -0.004(3) 0.016(3) 0.006(3)
C10 0.045(4) 0.069(5) 0.048(4) 0.008(3) 0.014(3) 0.010(3)
C11 0.080(5) 0.061(5) 0.053(4) -0.021(4) 0.030(4) 0.003(3)
C12 0.050(4) 0.037(4) 0.038(3) -0.003(3) 0.015(3) 0.002(3)
C13 0.029(3) 0.033(3) 0.038(3) 0.001(2) 0.008(2) -0.001(2)
C14 0.036(3) 0.030(3) 0.033(3) 0.000(2) 0.011(3) -0.001(2)
C15 0.039(3) 0.045(4) 0.032(3) 0.001(3) 0.008(3) 0.003(3)
C16 0.040(3) 0.048(4) 0.032(3) 0.005(3) 0.006(3) 0.001(3)
C17 0.050(4) 0.037(4) 0.042(4) -0.003(3) 0.014(3) 0.004(3)
C18 0.030(3) 0.038(4) 0.040(3) -0.005(3) 0.009(3) -0.003(3)
C19 0.034(3) 0.031(3) 0.037(3) 0.009(3) 0.006(3) -0.001(3)
Mo2 0.0349(3) 0.0358(3) 0.0283(3) 0.0035(2) 0.0009(2) 0.0005(2)
Br5 0.0416(4) 0.0721(5) 0.0635(5) -0.0158(3) 0.0073(3) 0.0017(4)
Br6 0.0805(5) 0.1085(7) 0.0381(4) -0.0122(5) -0.0043(4) 0.0208(4)
Br7 0.0985(6) 0.0559(5) 0.0780(6) 0.0189(4) 0.0208(5) -0.0274(4)
Br8 0.0708(5) 0.0417(4) 0.0442(4) 0.0001(3) 0.0176(3) 0.0039(3)
O5 0.035(2) 0.046(2) 0.031(2) 0.0027(18) 0.0050(17) 0.0014(18)
O6 0.045(2) 0.032(2) 0.027(2) 0.0060(18) 0.0024(17) -0.0010(16)
O7 0.047(2) 0.051(3) 0.034(2) -0.006(2) -0.0010(18) -0.0021(19)
O8 0.051(3) 0.043(3) 0.048(3) 0.011(2) 0.001(2) 0.0092(19)
N3 0.036(3) 0.031(3) 0.034(3) 0.002(2) 0.008(2) 0.001(2)
N4 0.043(3) 0.038(3) 0.026(2) -0.002(2) 0.002(2) 0.000(2)
C20 0.030(3) 0.029(3) 0.036(3) 0.008(2) 0.012(3) -0.006(2)
C21 0.033(3) 0.034(3) 0.039(3) 0.000(3) 0.011(3) -0.003(3)
C22 0.045(4) 0.041(4) 0.035(3) 0.001(3) 0.011(3) 0.004(3)
C23 0.045(4) 0.049(4) 0.030(3) 0.005(3) 0.000(3) 0.003(3)
C24 0.036(3) 0.042(4) 0.040(3) 0.001(3) 0.005(3) -0.006(3)
C25 0.033(3) 0.035(3) 0.028(3) 0.003(3) 0.006(2) -0.001(2)
C26 0.029(3) 0.036(3) 0.036(3) 0.004(3) 0.007(2) -0.005(2)
C27 0.045(3) 0.029(3) 0.039(3) -0.002(3) 0.006(3) 0.003(2)
C28 0.041(3) 0.043(4) 0.038(3) -0.010(3) 0.011(3) 0.002(3)
C29 0.083(5) 0.057(5) 0.050(4) -0.024(4) 0.024(4) 0.005(3)
C30 0.047(4) 0.067(5) 0.050(4) 0.002(4) 0.015(3) 0.001(3)
C31 0.059(4) 0.042(4) 0.034(3) -0.003(3) 0.012(3) 0.005(3)
C32 0.046(4) 0.055(4) 0.026(3) -0.003(3) 0.007(3) -0.003(3)
C33 0.041(3) 0.042(4) 0.035(3) -0.001(3) 0.008(3) -0.005(3)
C34 0.052(4) 0.051(4) 0.043(4) 0.007(3) 0.013(3) -0.010(3)
C35 0.047(4) 0.042(4) 0.052(4) 0.009(3) 0.005(3) -0.023(3)
C36 0.047(4) 0.032(4) 0.051(4) 0.007(3) 0.003(3) -0.006(3)
C37 0.036(3) 0.038(4) 0.037(3) 0.004(3) 0.006(3) 0.000(3)
C38 0.029(3) 0.033(3) 0.036(3) 0.002(3) 0.003(2) -0.003(3)

loop_
_atom_type_symbol
_atom_type_description
_atom_type_scat_dispersion_real
_atom_type_scat_dispersion_imag
_atom_type_scat_source
C C 0.0033 0.0016 'International Tables Vol C Tables 4.2.6.8 and 6.1.1.4'
H H 0.0000 0.0000 'International Tables Vol C Tables 4.2.6.8 and 6.1.1.4'
Br Br -0.2901 2.4595 'International Tables Vol C Tables 4.2.6.8 and 6.1.1.4'
Mo Mo -1.6832 0.6857 'International Tables Vol C Tables 4.2.6.8 and 6.1.1.4'
N N 0.0061 0.0033 'International Tables Vol C Tables 4.2.6.8 and 6.1.1.4'
O O 0.0106 0.0060 'International Tables Vol C Tables 4.2.6.8 and 6.1.1.4'

loop_
_geom_angle_atom_site_label_1
_geom_angle_atom_site_label_2
_geom_angle_atom_site_label_3
_geom_angle
O4 Mo1 O3 103.99(19)
O4 Mo1 O2 102.49(17)
O3 Mo1 O2 105.50(17)
O4 Mo1 O1 161.28(17)
O3 Mo1 O1 91.90(17)
O2 Mo1 O1 82.25(14)
O4 Mo1 N1 90.71(18)
O3 Mo1 N1 93.14(18)
O2 Mo1 N1 153.52(15)
O1 Mo1 N1 78.43(15)
O4 Mo1 N2 84.34(17)
O3 Mo1 N2 168.34(17)
O2 Mo1 N2 80.14(15)
O1 Mo1 N2 78.61(14)
N1 Mo1 N2 78.44(15)
C1 O1 Mo1 122.4(3)
C19 O2 Mo1 126.8(3)
C7 N1 C8 117.8(5)
C7 N1 Mo1 122.8(4)
C8 N1 Mo1 119.4(4)
C13 N2 C12 118.3(5)
C13 N2 Mo1 122.4(4)
C12 N2 Mo1 119.0(3)
O1 C1 C2 121.0(5)
O1 C1 C6 122.5(5)
C2 C1 C6 116.5(5)
C3 C2 C1 122.6(5)
C3 C2 Br1 120.3(4)
C1 C2 Br1 117.1(4)
C2 C3 C4 119.8(6)
C2 C3 H3 120.1
C4 C3 H3 120.1
C5 C4 C3 120.6(5)
C5 C4 Br2 120.3(5)
C3 C4 Br2 119.1(5)
C4 C5 C6 120.1(6)
C4 C5 H5 120.0
C6 C5 H5 120.0
C5 C6 C1 120.3(5)
C5 C6 C7 120.2(5)
C1 C6 C7 118.9(5)
N1 C7 C6 125.5(5)
N1 C7 H7 117.2
C6 C7 H7 117.2
N1 C8 C9 112.2(4)
N1 C8 H8A 109.2
C9 C8 H8A 109.2
N1 C8 H8B 109.2
C9 C8 H8B 109.2
H8A C8 H8B 107.9
C12 C9 C10 111.3(5)
C12 C9 C8 112.2(5)
C10 C9 C8 111.0(5)
C12 C9 C11 106.2(5)
C10 C9 C11 109.9(5)
C8 C9 C11 105.9(5)
C9 C10 H10A 109.5
C9 C10 H10B 109.5
H10A C10 H10B 109.5
C9 C10 H10C 109.5
H10A C10 H10C 109.5
H10B C10 H10C 109.5
C9 C11 H11A 109.5
C9 C11 H11B 109.5
H11A C11 H11B 109.5
C9 C11 H11C 109.5
H11A C11 H11C 109.5
H11B C11 H11C 109.5
N2 C12 C9 115.4(4)
N2 C12 H12A 108.4
C9 C12 H12A 108.4
N2 C12 H12B 108.4
C9 C12 H12B 108.4
H12A C12 H12B 107.5
N2 C13 C14 125.0(5)
N2 C13 H13 117.5
C14 C13 H13 117.5
C15 C14 C19 119.8(5)
C15 C14 C13 117.9(5)
C19 C14 C13 122.1(5)
C16 C15 C14 120.1(5)
C16 C15 H15 120.0
C14 C15 H15 120.0
C15 C16 C17 121.4(5)
C15 C16 Br3 119.4(4)
C17 C16 Br3 119.3(4)
C16 C17 C18 118.7(5)
C16 C17 H17 120.7
C18 C17 H17 120.7
C17 C18 C19 121.8(5)
C17 C18 Br4 119.0(4)
C19 C18 Br4 119.2(4)
O2 C19 C18 119.9(5)
O2 C19 C14 122.0(5)
C18 C19 C14 118.2(5)
O8 Mo2 O7 103.94(19)
O8 Mo2 O5 102.94(17)
O7 Mo2 O5 105.01(17)
O8 Mo2 O6 161.06(17)
O7 Mo2 O6 91.52(16)
O5 Mo2 O6 83.09(14)
O8 Mo2 N4 89.96(18)
O7 Mo2 N4 93.90(18)
O5 Mo2 N4 153.52(15)
O6 Mo2 N4 77.96(15)
O8 Mo2 N3 85.22(17)
O7 Mo2 N3 168.14(17)
O5 Mo2 N3 79.74(15)
O6 Mo2 N3 78.15(14)
N4 Mo2 N3 78.40(16)
C20 O5 Mo2 127.4(3)
C38 O6 Mo2 122.1(3)
C26 N3 C27 117.6(5)
C26 N3 Mo2 123.2(4)
C27 N3 Mo2 118.8(3)
C32 N4 C31 118.1(5)
C32 N4 Mo2 122.6(4)
C31 N4 Mo2 119.3(4)
O5 C20 C21 120.4(5)
O5 C20 C25 121.4(5)
C21 C20 C25 118.2(5)
C22 C21 C20 121.5(5)
C22 C21 Br5 119.5(4)
C20 C21 Br5 119.0(4)
C23 C22 C21 119.1(5)
C23 C22 H22 120.5
C21 C22 H22 120.5
C24 C23 C22 121.2(5)
C24 C23 Br6 119.7(4)
C22 C23 Br6 119.1(5)
C23 C24 C25 120.6(5)
C23 C24 H24 119.7
C25 C24 H24 119.7
C24 C25 C20 119.3(5)
C24 C25 C26 118.6(5)
C20 C25 C26 122.1(5)
N3 C26 C25 124.8(5)
N3 C26 H26 117.6
C25 C26 H26 117.6
N3 C27 C28 115.7(4)
N3 C27 H27A 108.4
C28 C27 H27A 108.4
N3 C27 H27B 108.4
C28 C27 H27B 108.4
H27A C27 H27B 107.4
C27 C28 C30 111.5(5)
C27 C28 C31 111.4(5)
C30 C28 C31 111.2(5)
C27 C28 C29 105.7(5)
C30 C28 C29 109.9(5)
C31 C28 C29 107.0(5)
C28 C29 H29A 109.5
C28 C29 H29B 109.5
H29A C29 H29B 109.5
C28 C29 H29C 109.5
H29A C29 H29C 109.5
H29B C29 H29C 109.5
C28 C30 H30A 109.5
C28 C30 H30B 109.5
H30A C30 H30B 109.5
C28 C30 H30C 109.5
H30A C30 H30C 109.5
H30B C30 H30C 109.5
N4 C31 C28 111.7(4)
N4 C31 H31A 109.3
C28 C31 H31A 109.3
N4 C31 H31B 109.3
C28 C31 H31B 109.3
H31A C31 H31B 108.0
N4 C32 C33 125.5(6)
N4 C32 H32 117.3
C33 C32 H32 117.3
C38 C33 C34 120.9(6)
C38 C33 C32 119.7(5)
C34 C33 C32 118.8(6)
C35 C34 C33 118.4(6)
C35 C34 H34 120.8
C33 C34 H34 120.8
C34 C35 C36 121.9(6)
C34 C35 Br7 120.4(5)
C36 C35 Br7 117.7(5)
C37 C36 C35 119.8(6)
C37 C36 H36 120.1
C35 C36 H36 120.1
C36 C37 C38 121.4(6)
C36 C37 Br8 121.4(5)
C38 C37 Br8 117.2(4)
O6 C38 C37 121.1(5)
O6 C38 C33 121.4(5)
C37 C38 C33 117.4(5)

loop_
_geom_bond_atom_site_label_1
_geom_bond_atom_site_label_2
_geom_bond_distance
_geom_bond_publ_flag
Mo1 O4 1.697(4) y
Mo1 O3 1.699(4) y
Mo1 O2 1.941(3) y
Mo1 O1 2.080(3) y
Mo1 N1 2.149(4) y
Mo1 N2 2.338(4) y
Br1 C2 1.889(5) ?
Br2 C4 1.887(5) ?
Br3 C16 1.887(5) ?
Br4 C18 1.877(5) ?
O1 C1 1.301(6) ?
O2 C19 1.335(6) ?
N1 C7 1.292(7) ?
N1 C8 1.466(7) ?
N2 C13 1.268(6) ?
N2 C12 1.464(6) ?
C1 C2 1.409(7) ?
C1 C6 1.413(7) ?
C2 C3 1.345(7) ?
C3 C4 1.395(8) ?
C3 H3 0.9300 ?
C4 C5 1.354(8) ?
C5 C6 1.405(7) ?
C5 H5 0.9300 ?
C6 C7 1.434(8) ?
C7 H7 0.9300 ?
C8 C9 1.533(8) ?
C8 H8A 0.9700 ?
C8 H8B 0.9700 ?
C9 C12 1.517(7) ?
C9 C10 1.528(8) ?
C9 C11 1.536(7) ?
C10 H10A 0.9600 ?
C10 H10B 0.9600 ?
C10 H10C 0.9600 ?
C11 H11A 0.9600 ?
C11 H11B 0.9600 ?
C11 H11C 0.9600 ?
C12 H12A 0.9700 ?
C12 H12B 0.9700 ?
C13 C14 1.460(7) ?
C13 H13 0.9300 ?
C14 C15 1.390(7) ?
C14 C19 1.398(7) ?
C15 C16 1.360(8) ?
C15 H15 0.9300 ?
C16 C17 1.372(7) ?
C17 C18 1.380(7) ?
C17 H17 0.9300 ?
C18 C19 1.382(7) ?
Mo2 O8 1.692(4) y
Mo2 O7 1.697(4) y
Mo2 O5 1.936(3) y
Mo2 O6 2.081(3) y
Mo2 N4 2.157(4) y
Mo2 N3 2.329(4) y
Br5 C21 1.874(5) ?
Br6 C23 1.889(5) ?
Br7 C35 1.890(6) ?
Br8 C37 1.874(6) ?
O5 C20 1.341(6) ?
O6 C38 1.297(6) ?
N3 C26 1.266(6) ?
N3 C27 1.469(6) ?
N4 C32 1.290(7) ?
N4 C31 1.471(7) ?
C20 C21 1.386(7) ?
C20 C25 1.405(7) ?
C21 C22 1.381(7) ?
C22 C23 1.363(7) ?
C22 H22 0.9300 ?
C23 C24 1.361(8) ?
C24 C25 1.387(7) ?
C24 H24 0.9300 ?
C25 C26 1.455(7) ?
C26 H26 0.9300 ?
C27 C28 1.516(7) ?
C27 H27A 0.9700 ?
C27 H27B 0.9700 ?
C28 C30 1.523(8) ?
C28 C31 1.537(7) ?
C28 C29 1.541(8) ?
C29 H29A 0.9600 ?
C29 H29B 0.9600 ?
C29 H29C 0.9600 ?
C30 H30A 0.9600 ?
C30 H30B 0.9600 ?
C30 H30C 0.9600 ?
C31 H31A 0.9700 ?
C31 H31B 0.9700 ?
C32 C33 1.432(8) ?
C32 H32 0.9300 ?
C33 C38 1.410(7) ?
C33 C34 1.411(8) ?
C34 C35 1.366(8) ?
C34 H34 0.9300 ?
C35 C36 1.382(8) ?
C36 C37 1.367(7) ?
C36 H36 0.9300 ?
C37 C38 1.404(7) ?

loop_
_geom_hbond_atom_site_label_D
_geom_hbond_atom_site_label_H
_geom_hbond_atom_site_label_A
_geom_hbond_site_symmetry_A
_geom_hbond_distance_DH
_geom_hbond_distance_HA
_geom_hbond_distance_DA
_geom_hbond_angle_DHA
_geom_hbond_publ_flag
C29 H29C Br7 3_755 0.96 2.88 3.792(6) 159.7 y

loop_
_geom_torsion_atom_site_label_1
_geom_torsion_atom_site_label_2
_geom_torsion_atom_site_label_3
_geom_torsion_atom_site_label_4
_geom_torsion
O4 Mo1 O1 C1 110.4(6)
O3 Mo1 O1 C1 -38.0(4)
O2 Mo1 O1 C1 -143.4(4)
N1 Mo1 O1 C1 54.8(4)
N2 Mo1 O1 C1 135.2(4)
O4 Mo1 O2 C19 132.3(4)
O3 Mo1 O2 C19 -119.2(4)
O1 Mo1 O2 C19 -29.3(4)
N1 Mo1 O2 C19 14.0(7)
N2 Mo1 O2 C19 50.4(4)
O4 Mo1 N1 C7 153.6(4)
O3 Mo1 N1 C7 49.5(5)
O2 Mo1 N1 C7 -85.8(6)
O1 Mo1 N1 C7 -41.8(4)
N2 Mo1 N1 C7 -122.3(4)
O4 Mo1 N1 C8 -28.5(4)
O3 Mo1 N1 C8 -132.5(4)
O2 Mo1 N1 C8 92.2(5)
O1 Mo1 N1 C8 136.2(4)
N2 Mo1 N1 C8 55.6(4)
O4 Mo1 N2 C13 -129.3(4)
O3 Mo1 N2 C13 94.4(9)
O2 Mo1 N2 C13 -25.6(4)
O1 Mo1 N2 C13 58.4(4)
N1 Mo1 N2 C13 138.8(4)
O4 Mo1 N2 C12 43.7(4)
O3 Mo1 N2 C12 -92.6(9)
O2 Mo1 N2 C12 147.4(4)
O1 Mo1 N2 C12 -128.6(4)
N1 Mo1 N2 C12 -48.2(4)
Mo1 O1 C1 C2 142.0(4)
Mo1 O1 C1 C6 -39.2(7)
O1 C1 C2 C3 -176.6(5)
C6 C1 C2 C3 4.5(8)
O1 C1 C2 Br1 2.7(7)
C6 C1 C2 Br1 -176.2(4)
C1 C2 C3 C4 -1.7(9)
Br1 C2 C3 C4 178.9(4)
C2 C3 C4 C5 -2.6(9)
C2 C3 C4 Br2 177.2(4)
C3 C4 C5 C6 3.9(9)
Br2 C4 C5 C6 -175.9(4)
C4 C5 C6 C1 -1.0(9)
C4 C5 C6 C7 -171.5(6)
O1 C1 C6 C5 178.0(5)
C2 C1 C6 C5 -3.1(8)
O1 C1 C6 C7 -11.3(8)
C2 C1 C6 C7 167.6(5)
C8 N1 C7 C6 -164.2(5)
Mo1 N1 C7 C6 13.8(8)
C5 C6 C7 N1 -165.1(6)
C1 C6 C7 N1 24.2(9)
C7 N1 C8 C9 102.4(6)
Mo1 N1 C8 C9 -75.6(5)
N1 C8 C9 C12 65.7(6)
N1 C8 C9 C10 -59.6(6)
N1 C8 C9 C11 -178.8(5)
C13 N2 C12 C9 -126.7(5)
Mo1 N2 C12 C9 60.1(6)
C10 C9 C12 N2 64.8(6)
C8 C9 C12 N2 -60.4(6)
C11 C9 C12 N2 -175.6(5)
C12 N2 C13 C14 -174.3(5)
Mo1 N2 C13 C14 -1.2(7)
N2 C13 C14 C15 -162.1(5)
N2 C13 C14 C19 21.1(8)
C19 C14 C15 C16 -2.8(8)
C13 C14 C15 C16 -179.7(5)
C14 C15 C16 C17 0.9(9)
C14 C15 C16 Br3 -178.1(4)
C15 C16 C17 C18 1.2(9)
Br3 C16 C17 C18 -179.8(4)
C16 C17 C18 C19 -1.4(9)
C16 C17 C18 Br4 176.8(4)
Mo1 O2 C19 C18 133.1(4)
Mo1 O2 C19 C14 -49.0(7)
C17 C18 C19 O2 177.4(5)
Br4 C18 C19 O2 -0.7(7)
C17 C18 C19 C14 -0.5(8)
Br4 C18 C19 C14 -178.7(4)
C15 C14 C19 O2 -175.3(5)
C13 C14 C19 O2 1.4(8)
C15 C14 C19 C18 2.6(8)
C13 C14 C19 C18 179.3(5)
O8 Mo2 O5 C20 -132.9(4)
O7 Mo2 O5 C20 118.5(4)
O6 Mo2 O5 C20 28.8(4)
N4 Mo2 O5 C20 -15.6(7)
N3 Mo2 O5 C20 -50.3(4)
O8 Mo2 O6 C38 -108.5(6)
O7 Mo2 O6 C38 36.6(4)
O5 Mo2 O6 C38 141.5(4)
N4 Mo2 O6 C38 -57.1(4)
N3 Mo2 O6 C38 -137.6(4)
O8 Mo2 N3 C26 129.6(4)
O7 Mo2 N3 C26 -89.3(9)
O5 Mo2 N3 C26 25.5(4)
O6 Mo2 N3 C26 -59.6(4)
N4 Mo2 N3 C26 -139.5(4)
O8 Mo2 N3 C27 -42.9(4)
O7 Mo2 N3 C27 98.3(9)
O5 Mo2 N3 C27 -147.0(4)
O6 Mo2 N3 C27 128.0(4)
N4 Mo2 N3 C27 48.1(4)
O8 Mo2 N4 C32 -153.0(4)
O7 Mo2 N4 C32 -49.0(4)
O5 Mo2 N4 C32 87.0(6)
O6 Mo2 N4 C32 41.7(4)
N3 Mo2 N4 C32 121.9(4)
O8 Mo2 N4 C31 29.4(4)
O7 Mo2 N4 C31 133.3(4)
O5 Mo2 N4 C31 -90.7(5)
O6 Mo2 N4 C31 -135.9(4)
N3 Mo2 N4 C31 -55.8(4)
Mo2 O5 C20 C21 -131.8(4)
Mo2 O5 C20 C25 49.1(7)
O5 C20 C21 C22 179.7(5)
C25 C20 C21 C22 -1.2(8)
O5 C20 C21 Br5 0.6(7)
C25 C20 C21 Br5 179.7(4)
C20 C21 C22 C23 1.5(8)
Br5 C21 C22 C23 -179.3(4)
C21 C22 C23 C24 0.3(9)
C21 C22 C23 Br6 -177.6(4)
C22 C23 C24 C25 -2.4(9)
Br6 C23 C24 C25 175.5(4)
C23 C24 C25 C20 2.7(8)
C23 C24 C25 C26 -177.5(5)
O5 C20 C25 C24 178.2(5)
C21 C20 C25 C24 -0.9(8)
O5 C20 C25 C26 -1.6(8)
C21 C20 C25 C26 179.3(5)
C27 N3 C26 C25 173.6(5)
Mo2 N3 C26 C25 1.1(7)
C24 C25 C26 N3 159.7(5)
C20 C25 C26 N3 -20.5(8)
C26 N3 C27 C28 126.3(5)
Mo2 N3 C27 C28 -60.9(6)
N3 C27 C28 C30 -63.3(6)
N3 C27 C28 C31 61.6(6)
N3 C27 C28 C29 177.4(5)
C32 N4 C31 C28 -101.6(6)
Mo2 N4 C31 C28 76.1(5)
C27 C28 C31 N4 -66.6(6)
C30 C28 C31 N4 58.5(6)
C29 C28 C31 N4 178.5(5)
C31 N4 C32 C33 164.0(5)
Mo2 N4 C32 C33 -13.7(8)
N4 C32 C33 C38 -23.1(9)
N4 C32 C33 C34 165.3(5)
C38 C33 C34 C35 0.8(9)
C32 C33 C34 C35 172.3(5)
C33 C34 C35 C36 -3.5(9)
C33 C34 C35 Br7 177.5(4)
C34 C35 C36 C37 1.8(9)
Br7 C35 C36 C37 -179.2(4)
C35 C36 C37 C38 2.6(9)
C35 C36 C37 Br8 -179.3(4)
Mo2 O6 C38 C37 -140.7(4)
Mo2 O6 C38 C33 43.2(6)
C36 C37 C38 O6 178.7(5)
Br8 C37 C38 O6 0.6(7)
C36 C37 C38 C33 -5.1(8)
Br8 C37 C38 C33 176.8(4)
C34 C33 C38 O6 179.6(5)
C32 C33 C38 O6 8.2(8)
C34 C33 C38 C37 3.3(8)
C32 C33 C38 C37 -168.0(5)
